data_4024733
loop_
_publ_author_name
'Krishnan Damodaran'
'Simon D. Nielsen'
'Steven J. Geib'
'Wei Zhang'
'Yimin Lu'
'Dennis P. Curran'

_publ_section_title
;
Aryl-Csp3 Bond Rotation Barriers of 2-Aryl
Perhydropyrrolo[3,4-c]pyrrole-1,3-diones
;
_journal_name_full 'Journal of Organic Chemistry'
_journal_page_first 5481
_journal_page_last 5485
_journal_paper_doi 10.1021/jo901123c
_journal_volume 74
_journal_year 2009
_chemical_formula_sum 'C23 H29 N3 O5'
_chemical_formula_weight 427.49
_chemical_name_systematic
; 
? 
;
_space_group_IT_number 2
_symmetry_cell_setting triclinic
_symmetry_space_group_name_Hall '-P 1'
_symmetry_space_group_name_H-M 'P -1'
_atom_sites_solution_hydrogens difmap
_atom_sites_solution_primary direct
_atom_sites_solution_secondary difmap
_audit_creation_method SHELXL-97
_cell_angle_alpha 92.030(2)
_cell_angle_beta 106.955(2)
_cell_angle_gamma 114.730(2)
_cell_formula_units_Z 2
_cell_length_a 10.4794(11)
_cell_length_b 10.5119(12)
_cell_length_c 11.4317(12)
_cell_measurement_reflns_used 1018
_cell_measurement_temperature 150(2)
_cell_measurement_theta_max 20.41
_cell_measurement_theta_min 2.27
_cell_volume 1076.0(2)
_computing_cell_refinement 'Bruker SMART'
_computing_data_collection 'Bruker SMART'
_computing_data_reduction 'Bruker SAINT'
_computing_molecular_graphics 'Bruker SHELXTL'
_computing_publication_material 'Bruker SHELXTL'
_computing_structure_refinement 'SHELXL-97 (Sheldrick, 1997)'
_computing_structure_solution 'SHELXS-97 (Sheldrick, 1990)'
_diffrn_ambient_temperature 150(2)
_diffrn_measured_fraction_theta_full 0.997
_diffrn_measured_fraction_theta_max 0.997
_diffrn_measurement_device_type 'CCD area detector'
_diffrn_measurement_method 'phi and omega scans'
_diffrn_radiation_monochromator graphite
_diffrn_radiation_source 'fine-focus sealed tube'
_diffrn_radiation_type MoK\a
_diffrn_radiation_wavelength 0.71073
_diffrn_reflns_av_R_equivalents 0.0401
_diffrn_reflns_av_sigmaI/netI 0.0666
_diffrn_reflns_limit_h_max 13
_diffrn_reflns_limit_h_min -13
_diffrn_reflns_limit_k_max 13
_diffrn_reflns_limit_k_min -13
_diffrn_reflns_limit_l_max 14
_diffrn_reflns_limit_l_min -14
_diffrn_reflns_number 10606
_diffrn_reflns_theta_full 27.50
_diffrn_reflns_theta_max 27.50
_diffrn_reflns_theta_min 1.89
_exptl_absorpt_coefficient_mu 0.094
_exptl_absorpt_correction_T_max 0.9806
_exptl_absorpt_correction_T_min 0.9733
_exptl_absorpt_correction_type multi-scan
_exptl_absorpt_process_details 'Bruker Sadabs'
_exptl_crystal_colour colorless
_exptl_crystal_density_diffrn 1.319
_exptl_crystal_density_method 'not measured'
_exptl_crystal_description block
_exptl_crystal_F_000 456
_exptl_crystal_size_max 0.29
_exptl_crystal_size_mid 0.21
_exptl_crystal_size_min 0.21
_refine_diff_density_max 0.295
_refine_diff_density_min -0.203
_refine_diff_density_rms 0.051
_refine_ls_extinction_method none
_refine_ls_goodness_of_fit_ref 0.885
_refine_ls_hydrogen_treatment refall
_refine_ls_matrix_type full
_refine_ls_number_parameters 396
_refine_ls_number_reflns 4926
_refine_ls_number_restraints 0
_refine_ls_restrained_S_all 0.885
_refine_ls_R_factor_all 0.0990
_refine_ls_R_factor_gt 0.0552
_refine_ls_shift/su_max 0.000
_refine_ls_shift/su_mean 0.000
_refine_ls_structure_factor_coef Fsqd
_refine_ls_weighting_details 'calc w=1/[\s^2^(Fo^2^)+(0.0780P)^2^+0.0000P] where P=(Fo^2^+2Fc^2^)/3'
_refine_ls_weighting_scheme calc
_refine_ls_wR_factor_gt 0.1239
_refine_ls_wR_factor_ref 0.1430
_reflns_number_gt 3106
_reflns_number_total 4926
_reflns_threshold_expression >2sigma(I)
_cod_data_source_file jo901123c_si_003.cif
_cod_data_source_block simon1
_cod_depositor_comments
;
The following automatic conversions were performed:
'_symmetry_cell_setting' value 'Triclinic' changed to 'triclinic'
according to '/home/saulius/struct/CIF-dictionaries/cif_core.dic'
dictionary named 'cif_core.dic' version 2.4.1 from 2010-06-29.

Automatic conversion script
Id: cif_fix_enum 1527 2010-12-29 10:47:43Z saulius 
;
_cod_database_code 4024733

loop_
_symmetry_equiv_pos_as_xyz
'x, y, z'
'-x, -y, -z'

loop_
_atom_site_label
_atom_site_type_symbol
_atom_site_fract_x
_atom_site_fract_y
_atom_site_fract_z
_atom_site_U_iso_or_equiv
_atom_site_adp_type
_atom_site_occupancy
_atom_site_symmetry_multiplicity
_atom_site_calc_flag
_atom_site_refinement_flags
_atom_site_disorder_assembly
_atom_site_disorder_group
O1 O 0.63325(16) 0.11092(15) -0.08091(13) 0.0323(4) Uani 1 1 d . . .
N1 N 0.71843(18) 0.35261(17) -0.03784(15) 0.0262(4) Uani 1 1 d . . .
C1 C 0.6381(2) 0.2142(2) -0.02542(18) 0.0265(4) Uani 1 1 d . . .
O2 O 1.09804(16) 0.05922(15) 0.16217(14) 0.0372(4) Uani 1 1 d . . .
N2 N 0.69795(18) 0.34913(18) 0.27410(15) 0.0278(4) Uani 1 1 d . . .
C2 C 0.5623(2) 0.2182(2) 0.06790(18) 0.0257(4) Uani 1 1 d . . .
H2 H 0.464(2) 0.143(2) 0.0405(19) 0.032(6) Uiso 1 1 d . . .
O3 O 0.82288(18) 0.31230(17) 0.45813(14) 0.0430(4) Uani 1 1 d . . .
N3 N 0.77394(19) 0.62225(18) 0.37409(16) 0.0322(4) Uani 1 1 d . . .
C3 C 0.6508(2) 0.2089(2) 0.20237(19) 0.0273(5) Uani 1 1 d . . .
H3 H 0.580(2) 0.135(2) 0.2338(18) 0.024(5) Uiso 1 1 d . . .
O4 O 0.61811(17) 0.64529(15) 0.20018(13) 0.0367(4) Uani 1 1 d . . .
C4 C 0.7756(2) 0.3863(2) 0.39763(19) 0.0330(5) Uani 1 1 d . . .
O5 O 0.76260(17) 0.57783(15) 0.03404(14) 0.0399(4) Uani 1 1 d . . .
C5 C 0.8049(3) 0.5293(3) 0.4580(2) 0.0372(5) Uani 1 1 d . . .
H5A H 0.742(2) 0.513(2) 0.513(2) 0.039(6) Uiso 1 1 d . . .
H5B H 0.907(3) 0.577(3) 0.503(2) 0.059(8) Uiso 1 1 d . . .
C6 C 0.6672(2) 0.5717(2) 0.26108(19) 0.0279(5) Uani 1 1 d . . .
C7 C 0.5998(2) 0.4133(2) 0.21464(18) 0.0255(4) Uani 1 1 d . . .
C8 C 0.5717(2) 0.3678(2) 0.07751(19) 0.0261(4) Uani 1 1 d . . .
H8 H 0.485(2) 0.3683(18) 0.0291(17) 0.016(5) Uiso 1 1 d . . .
C9 C 0.6966(2) 0.4516(2) 0.02671(18) 0.0276(5) Uani 1 1 d . . .
C10 C 0.8133(2) 0.3886(2) -0.1158(2) 0.0318(5) Uani 1 1 d . . .
H10A H 0.881(2) 0.494(2) -0.0877(18) 0.025(5) Uiso 1 1 d . . .
H10B H 0.876(2) 0.338(2) -0.0940(19) 0.035(6) Uiso 1 1 d . . .
C11 C 0.7227(3) 0.3543(3) -0.2527(2) 0.0411(6) Uani 1 1 d . . .
H11C H 0.668(3) 0.411(2) -0.271(2) 0.041(6) Uiso 1 1 d . . .
H11A H 0.650(3) 0.251(3) -0.281(2) 0.057(8) Uiso 1 1 d . . .
H11B H 0.792(3) 0.379(3) -0.303(2) 0.058(7) Uiso 1 1 d . . .
C12 C 0.9164(2) 0.2739(2) 0.20873(19) 0.0293(5) Uani 1 1 d . . .
H12 H 0.937(2) 0.378(2) 0.2215(19) 0.031(6) Uiso 1 1 d . . .
C13 C 1.0220(2) 0.2329(2) 0.1961(2) 0.0307(5) Uani 1 1 d . . .
H13 H 1.118(3) 0.301(2) 0.197(2) 0.042(6) Uiso 1 1 d . . .
C14 C 0.9888(2) 0.0894(2) 0.17877(18) 0.0278(5) Uani 1 1 d . . .
C15 C 0.8524(2) -0.0119(2) 0.17901(18) 0.0289(5) Uani 1 1 d . . .
H15 H 0.829(2) -0.111(2) 0.1663(18) 0.024(5) Uiso 1 1 d . . .
C16 C 0.7491(2) 0.0315(2) 0.19471(18) 0.0284(5) Uani 1 1 d . . .
H16 H 0.653(3) -0.041(2) 0.194(2) 0.038(6) Uiso 1 1 d . . .
C17 C 0.7773(2) 0.1727(2) 0.20648(17) 0.0258(4) Uani 1 1 d . . .
C18 C 1.0623(3) -0.0886(3) 0.1345(3) 0.0394(6) Uani 1 1 d . . .
H18B H 1.048(2) -0.136(2) 0.207(2) 0.041(6) Uiso 1 1 d . . .
H18C H 1.146(3) -0.091(2) 0.116(2) 0.049(7) Uiso 1 1 d . . .
H18A H 0.972(3) -0.136(3) 0.062(2) 0.051(7) Uiso 1 1 d . . .
C19 C 0.8288(3) 0.7704(2) 0.4315(2) 0.0381(5) Uani 1 1 d . . .
H19A H 0.929(3) 0.797(2) 0.493(2) 0.039(6) Uiso 1 1 d . . .
H19B H 0.845(3) 0.830(3) 0.366(2) 0.052(7) Uiso 1 1 d . . .
C20 C 0.7254(3) 0.7936(3) 0.4873(2) 0.0406(6) Uani 1 1 d . . .
H20B H 0.715(2) 0.747(2) 0.562(2) 0.038(6) Uiso 1 1 d . . .
H20A H 0.618(3) 0.746(3) 0.425(3) 0.074(9) Uiso 1 1 d . . .
C21 C 0.7715(4) 0.9504(3) 0.5252(3) 0.0523(7) Uani 1 1 d . . .
H21B H 0.784(3) 0.998(3) 0.457(3) 0.074(9) Uiso 1 1 d . . .
H21A H 0.874(3) 0.994(2) 0.593(2) 0.044(7) Uiso 1 1 d . . .
C22 C 0.6628(4) 0.9757(4) 0.5733(4) 0.0786(12) Uani 1 1 d . . .
H22A H 0.696(3) 1.080(4) 0.589(3) 0.091(11) Uiso 1 1 d . . .
H22B H 0.562(5) 0.921(4) 0.524(4) 0.108(13) Uiso 1 1 d . . .
H22C H 0.662(4) 0.940(4) 0.655(4) 0.113(15) Uiso 1 1 d . . .
C23 C 0.4510(3) 0.3448(3) 0.2395(2) 0.0348(5) Uani 1 1 d . . .
H23B H 0.388(2) 0.388(2) 0.1984(19) 0.031(6) Uiso 1 1 d . . .
H23C H 0.394(3) 0.237(3) 0.209(2) 0.042(6) Uiso 1 1 d . . .
H23A H 0.466(3) 0.362(2) 0.327(2) 0.046(7) Uiso 1 1 d . . .

loop_
_atom_site_aniso_label
_atom_site_aniso_U_11
_atom_site_aniso_U_22
_atom_site_aniso_U_33
_atom_site_aniso_U_23
_atom_site_aniso_U_13
_atom_site_aniso_U_12
O1 0.0361(8) 0.0287(8) 0.0339(8) 0.0066(6) 0.0132(7) 0.0153(7)
N1 0.0269(9) 0.0258(9) 0.0252(9) 0.0079(7) 0.0089(7) 0.0108(7)
C1 0.0244(10) 0.0266(11) 0.0254(11) 0.0070(8) 0.0036(8) 0.0115(9)
O2 0.0348(8) 0.0365(9) 0.0482(10) 0.0097(7) 0.0179(7) 0.0204(7)
N2 0.0299(9) 0.0322(10) 0.0255(9) 0.0102(7) 0.0096(7) 0.0173(8)
C2 0.0219(10) 0.0232(11) 0.0285(11) 0.0067(8) 0.0072(8) 0.0076(9)
O3 0.0548(10) 0.0550(11) 0.0300(9) 0.0179(8) 0.0117(7) 0.0354(9)
N3 0.0340(10) 0.0332(10) 0.0263(9) 0.0059(8) 0.0083(8) 0.0135(8)
C3 0.0284(11) 0.0265(11) 0.0289(11) 0.0120(9) 0.0115(9) 0.0124(9)
O4 0.0486(10) 0.0345(9) 0.0283(8) 0.0075(7) 0.0087(7) 0.0224(8)
C4 0.0339(12) 0.0428(13) 0.0278(12) 0.0146(10) 0.0121(9) 0.0205(10)
O5 0.0493(10) 0.0233(8) 0.0459(10) 0.0082(7) 0.0226(8) 0.0107(7)
C5 0.0425(14) 0.0476(15) 0.0245(12) 0.0084(10) 0.0080(11) 0.0250(12)
C6 0.0287(11) 0.0317(12) 0.0266(11) 0.0091(9) 0.0116(9) 0.0147(9)
C7 0.0263(10) 0.0286(11) 0.0233(10) 0.0078(8) 0.0069(8) 0.0147(9)
C8 0.0240(10) 0.0281(11) 0.0247(11) 0.0046(8) 0.0047(8) 0.0125(9)
C9 0.0319(11) 0.0274(11) 0.0214(10) 0.0062(8) 0.0039(8) 0.0147(9)
C10 0.0320(12) 0.0314(12) 0.0340(12) 0.0100(10) 0.0148(10) 0.0135(10)
C11 0.0517(16) 0.0424(15) 0.0326(13) 0.0095(11) 0.0188(12) 0.0208(13)
C12 0.0285(11) 0.0278(12) 0.0303(12) 0.0092(9) 0.0073(9) 0.0129(9)
C13 0.0245(11) 0.0290(11) 0.0365(12) 0.0100(9) 0.0109(9) 0.0095(9)
C14 0.0257(10) 0.0335(12) 0.0265(11) 0.0092(9) 0.0073(8) 0.0160(9)
C15 0.0348(12) 0.0260(11) 0.0250(11) 0.0075(9) 0.0075(9) 0.0144(9)
C16 0.0269(11) 0.0287(11) 0.0256(11) 0.0084(9) 0.0066(9) 0.0099(9)
C17 0.0282(11) 0.0278(11) 0.0223(10) 0.0080(8) 0.0083(8) 0.0133(9)
C18 0.0470(15) 0.0371(14) 0.0420(15) 0.0072(12) 0.0162(13) 0.0252(12)
C19 0.0439(14) 0.0334(13) 0.0278(12) 0.0055(10) 0.0096(11) 0.0105(11)
C20 0.0458(15) 0.0339(13) 0.0373(14) 0.0012(11) 0.0065(12) 0.0188(12)
C21 0.079(2) 0.0397(15) 0.0319(14) 0.0065(12) 0.0071(14) 0.0282(14)
C22 0.071(2) 0.064(2) 0.089(3) -0.021(2) -0.011(2) 0.046(2)
C23 0.0316(12) 0.0388(14) 0.0394(14) 0.0106(11) 0.0166(10) 0.0175(11)

loop_
_atom_type_symbol
_atom_type_description
_atom_type_scat_dispersion_real
_atom_type_scat_dispersion_imag
_atom_type_scat_source
C C 0.0033 0.0016 'International Tables Vol C Tables 4.2.6.8 and 6.1.1.4'
H H 0.0000 0.0000 'International Tables Vol C Tables 4.2.6.8 and 6.1.1.4'
N N 0.0061 0.0033 'International Tables Vol C Tables 4.2.6.8 and 6.1.1.4'
O O 0.0106 0.0060 'International Tables Vol C Tables 4.2.6.8 and 6.1.1.4'

loop_
_geom_angle_atom_site_label_1
_geom_angle_atom_site_label_2
_geom_angle_atom_site_label_3
_geom_angle
_geom_angle_site_symmetry_1
_geom_angle_site_symmetry_3
_geom_angle_publ_flag
C1 N1 C9 113.60(17) . . ?
C1 N1 C10 122.34(17) . . ?
C9 N1 C10 124.02(17) . . ?
O1 C1 N1 124.11(19) . . ?
O1 C1 C2 128.07(18) . . ?
N1 C1 C2 107.81(16) . . ?
C14 O2 C18 116.89(17) . . ?
C4 N2 C3 122.56(16) . . ?
C4 N2 C7 121.12(17) . . ?
C3 N2 C7 111.18(15) . . ?
C1 C2 C8 104.04(15) . . ?
C1 C2 C3 112.66(16) . . ?
C8 C2 C3 105.84(16) . . ?
C1 C2 H2 109.6(13) . . ?
C8 C2 H2 114.9(13) . . ?
C3 C2 H2 109.8(13) . . ?
C6 N3 C5 122.63(18) . . ?
C6 N3 C19 118.74(18) . . ?
C5 N3 C19 115.90(18) . . ?
N2 C3 C17 114.45(16) . . ?
N2 C3 C2 102.50(15) . . ?
C17 C3 C2 113.56(16) . . ?
N2 C3 H3 108.8(11) . . ?
C17 C3 H3 108.9(11) . . ?
C2 C3 H3 108.3(11) . . ?
O3 C4 N2 123.8(2) . . ?
O3 C4 C5 120.6(2) . . ?
N2 C4 C5 115.56(18) . . ?
N3 C5 C4 116.11(18) . . ?
N3 C5 H5A 108.4(12) . . ?
C4 C5 H5A 107.7(12) . . ?
N3 C5 H5B 106.2(16) . . ?
C4 C5 H5B 106.4(15) . . ?
H5A C5 H5B 112(2) . . ?
O4 C6 N3 123.47(19) . . ?
O4 C6 C7 120.19(18) . . ?
N3 C6 C7 116.19(17) . . ?
N2 C7 C6 113.21(16) . . ?
N2 C7 C8 100.75(15) . . ?
C6 C7 C8 116.22(16) . . ?
N2 C7 C23 110.80(16) . . ?
C6 C7 C23 106.76(17) . . ?
C8 C7 C23 109.03(17) . . ?
C7 C8 C9 117.00(16) . . ?
C7 C8 C2 104.77(15) . . ?
C9 C8 C2 103.69(16) . . ?
C7 C8 H8 110.0(11) . . ?
C9 C8 H8 108.9(12) . . ?
C2 C8 H8 112.2(11) . . ?
O5 C9 N1 124.00(19) . . ?
O5 C9 C8 128.96(19) . . ?
N1 C9 C8 106.98(16) . . ?
N1 C10 C11 112.00(19) . . ?
N1 C10 H10A 105.2(11) . . ?
C11 C10 H10A 111.3(11) . . ?
N1 C10 H10B 107.0(12) . . ?
C11 C10 H10B 113.3(12) . . ?
H10A C10 H10B 107.7(17) . . ?
C10 C11 H11C 110.3(13) . . ?
C10 C11 H11A 112.5(15) . . ?
H11C C11 H11A 109(2) . . ?
C10 C11 H11B 109.5(15) . . ?
H11C C11 H11B 107.8(19) . . ?
H11A C11 H11B 108(2) . . ?
C13 C12 C17 120.6(2) . . ?
C13 C12 H12 121.9(11) . . ?
C17 C12 H12 117.5(11) . . ?
C12 C13 C14 120.1(2) . . ?
C12 C13 H13 121.8(13) . . ?
C14 C13 H13 118.1(13) . . ?
O2 C14 C15 124.34(19) . . ?
O2 C14 C13 115.78(18) . . ?
C15 C14 C13 119.88(19) . . ?
C14 C15 C16 119.2(2) . . ?
C14 C15 H15 120.2(11) . . ?
C16 C15 H15 120.6(11) . . ?
C17 C16 C15 121.9(2) . . ?
C17 C16 H16 119.4(13) . . ?
C15 C16 H16 118.7(13) . . ?
C16 C17 C12 118.27(19) . . ?
C16 C17 C3 118.60(17) . . ?
C12 C17 C3 122.79(18) . . ?
O2 C18 H18B 110.6(13) . . ?
O2 C18 H18C 106.3(14) . . ?
H18B C18 H18C 110.5(19) . . ?
O2 C18 H18A 109.7(14) . . ?
H18B C18 H18A 110(2) . . ?
H18C C18 H18A 109(2) . . ?
N3 C19 C20 113.66(19) . . ?
N3 C19 H19A 105.6(13) . . ?
C20 C19 H19A 113.1(13) . . ?
N3 C19 H19B 107.4(14) . . ?
C20 C19 H19B 110.0(14) . . ?
H19A C19 H19B 106.6(19) . . ?
C19 C20 C21 112.2(2) . . ?
C19 C20 H20B 114.3(12) . . ?
C21 C20 H20B 107.7(12) . . ?
C19 C20 H20A 110.2(15) . . ?
C21 C20 H20A 109.0(15) . . ?
H20B C20 H20A 103(2) . . ?
C22 C21 C20 112.8(3) . . ?
C22 C21 H21B 110.6(17) . . ?
C20 C21 H21B 109.8(17) . . ?
C22 C21 H21A 109.4(13) . . ?
C20 C21 H21A 107.9(13) . . ?
H21B C21 H21A 106(2) . . ?
C21 C22 H22A 107.7(19) . . ?
C21 C22 H22B 114(2) . . ?
H22A C22 H22B 114(3) . . ?
C21 C22 H22C 111(2) . . ?
H22A C22 H22C 109(3) . . ?
H22B C22 H22C 100(3) . . ?
C7 C23 H23B 109.0(12) . . ?
C7 C23 H23C 113.0(12) . . ?
H23B C23 H23C 108.8(18) . . ?
C7 C23 H23A 111.6(14) . . ?
H23B C23 H23A 106.6(18) . . ?
H23C C23 H23A 107.7(19) . . ?

loop_
_geom_bond_atom_site_label_1
_geom_bond_atom_site_label_2
_geom_bond_distance
_geom_bond_site_symmetry_2
_geom_bond_publ_flag
O1 C1 1.212(2) . ?
N1 C1 1.380(2) . ?
N1 C9 1.386(2) . ?
N1 C10 1.467(3) . ?
C1 C2 1.513(3) . ?
O2 C14 1.369(2) . ?
O2 C18 1.437(3) . ?
N2 C4 1.354(3) . ?
N2 C3 1.469(3) . ?
N2 C7 1.477(2) . ?
C2 C8 1.532(3) . ?
C2 C3 1.577(3) . ?
C2 H2 0.94(2) . ?
O3 C4 1.221(2) . ?
N3 C6 1.347(3) . ?
N3 C5 1.459(3) . ?
N3 C19 1.464(3) . ?
C3 C17 1.513(3) . ?
C3 H3 0.99(2) . ?
O4 C6 1.229(2) . ?
C4 C5 1.499(3) . ?
O5 C9 1.199(2) . ?
C5 H5A 1.01(2) . ?
C5 H5B 0.93(3) . ?
C6 C7 1.512(3) . ?
C7 C8 1.527(3) . ?
C7 C23 1.538(3) . ?
C8 C9 1.530(3) . ?
C8 H8 0.918(18) . ?
C10 C11 1.512(3) . ?
C10 H10A 1.01(2) . ?
C10 H10B 0.99(2) . ?
C11 H11C 0.98(2) . ?
C11 H11A 1.00(3) . ?
C11 H11B 1.01(3) . ?
C12 C13 1.386(3) . ?
C12 C17 1.391(3) . ?
C12 H12 1.01(2) . ?
C13 C14 1.391(3) . ?
C13 H13 0.95(2) . ?
C14 C15 1.380(3) . ?
C15 C16 1.390(3) . ?
C15 H15 0.96(2) . ?
C16 C17 1.381(3) . ?
C16 H16 0.98(2) . ?
C18 H18B 1.00(2) . ?
C18 H18C 0.97(2) . ?
C18 H18A 0.97(3) . ?
C19 C20 1.501(3) . ?
C19 H19A 0.99(2) . ?
C19 H19B 1.00(3) . ?
C20 C21 1.516(3) . ?
C20 H20B 1.01(2) . ?
C20 H20A 1.03(3) . ?
C21 C22 1.510(5) . ?
C21 H21B 0.95(3) . ?
C21 H21A 1.02(2) . ?
C22 H22A 1.00(3) . ?
C22 H22B 0.94(4) . ?
C22 H22C 1.02(4) . ?
C23 H23B 0.97(2) . ?
C23 H23C 1.02(2) . ?
C23 H23A 0.97(2) . ?
